data_4518474
loop_
_publ_author_name
'Kang, Guowei'
'Romo, Daniel'

_publ_section_title
;
 Photocatalyzed, \b-Selective Hydrocarboxylation of \a,\b-Unsaturated
 Esters with CO2 under Flow for \b-Lactone Synthesis
;
_journal_name_full 'ACS Catalysis'
_journal_page_first 1309
_journal_page_last 1315
_journal_paper_doi 10.1021/acscatal.0c05050
_journal_year 2021
_chemical_formula_sum 'C13 H19 N O4'
_chemical_formula_weight 253.29
_space_group_crystal_system monoclinic
_space_group_IT_number 14
_space_group_name_Hall '-P 2ybc'
_space_group_name_H-M_alt 'P 1 21/c 1'
_atom_sites_solution_hydrogens mixed
_atom_sites_solution_primary direct
_audit_creation_method SHELXL-2013
_cell_angle_alpha 90
_cell_angle_beta 90.116(4)
_cell_angle_gamma 90
_cell_formula_units_Z 8
_cell_length_a 11.6772(10)
_cell_length_b 13.7805(9)
_cell_length_c 16.5498(12)
_cell_measurement_reflns_used 9986
_cell_measurement_temperature 150(2)
_cell_measurement_theta_max 26.41
_cell_measurement_theta_min 2.46
_cell_volume 2663.1(3)
_computing_cell_refinement 'Bruker SAINT'
_computing_data_collection 'Bruker APEX2'
_computing_data_reduction 'Bruker SAINT'
_computing_molecular_graphics 'Bruker SHELXTL'
_computing_publication_material 'Bruker SHELXTL'
_computing_structure_refinement 'SHELXL-2013 (Sheldrick, 2013)'
_computing_structure_solution 'SHELXS-97 (Sheldrick 2008)'
_diffrn_ambient_temperature 150(2)
_diffrn_measured_fraction_theta_full 0.998
_diffrn_measured_fraction_theta_max 0.996
_diffrn_measurement_device_type 'Bruker APEX-II CCD'
_diffrn_measurement_method '\f and \w scans'
_diffrn_radiation_type MoK\a
_diffrn_radiation_wavelength 0.71073
_diffrn_reflns_av_R_equivalents 0.0401
_diffrn_reflns_av_unetI/netI 0.0458
_diffrn_reflns_Laue_measured_fraction_full 0.998
_diffrn_reflns_Laue_measured_fraction_max 0.996
_diffrn_reflns_limit_h_max 14
_diffrn_reflns_limit_h_min -14
_diffrn_reflns_limit_k_max 16
_diffrn_reflns_limit_k_min -17
_diffrn_reflns_limit_l_max 20
_diffrn_reflns_limit_l_min -20
_diffrn_reflns_number 19811
_diffrn_reflns_point_group_measured_fraction_full 0.998
_diffrn_reflns_point_group_measured_fraction_max 0.996
_diffrn_reflns_theta_full 25.242
_diffrn_reflns_theta_max 26.403
_diffrn_reflns_theta_min 1.923
_exptl_absorpt_coefficient_mu 0.093
_exptl_absorpt_correction_T_max 0.933
_exptl_absorpt_correction_T_min 0.914
_exptl_absorpt_correction_type multi-scan
_exptl_absorpt_process_details SADABS
_exptl_crystal_colour colourless
_exptl_crystal_density_diffrn 1.263
_exptl_crystal_description plate
_exptl_crystal_F_000 1088
_exptl_crystal_size_max 0.327
_exptl_crystal_size_mid 0.205
_exptl_crystal_size_min 0.101
_refine_diff_density_max 0.313
_refine_diff_density_min -0.209
_refine_diff_density_rms 0.060
_refine_ls_extinction_method none
_refine_ls_goodness_of_fit_ref 1.111
_refine_ls_hydrogen_treatment mixed
_refine_ls_matrix_type full
_refine_ls_number_parameters 336
_refine_ls_number_reflns 5425
_refine_ls_number_restraints 0
_refine_ls_restrained_S_all 1.111
_refine_ls_R_factor_all 0.0528
_refine_ls_R_factor_gt 0.0468
_refine_ls_shift/su_max 0.001
_refine_ls_shift/su_mean 0.000
_refine_ls_structure_factor_coef Fsqd
_refine_ls_weighting_details 'w=1/[\s^2^(Fo^2^)+(0.0627P)^2^+0.6098P] where P=(Fo^2^+2Fc^2^)/3'
_refine_ls_weighting_scheme calc
_refine_ls_wR_factor_gt 0.1182
_refine_ls_wR_factor_ref 0.1270
_reflns_Friedel_coverage 0.000
_reflns_number_gt 4963
_reflns_number_total 5425
_reflns_threshold_expression 'I > 2\s(I)'
_cod_data_source_file cs0c05050_si_004.cif
_cod_data_source_block DR54AB
_cod_original_sg_symbol_H-M 'P 21/c'
_cod_database_code 4518474
_shelx_space_group_comment
; 
The symmetry employed for this shelxl refinement is uniquely defined 
by the following loop, which should always be used as a source of 
symmetry information in preference to the above space-group names. 
They are only intended as comments. 
;
_shelx_estimated_absorpt_t_min 0.970
_shelx_estimated_absorpt_t_max 0.991
_shelxl_version_number 2013-4

loop_
_space_group_symop_operation_xyz
'x, y, z'
'-x, y+1/2, -z+1/2'
'-x, -y, -z'
'x, -y-1/2, z-1/2'

loop_
_atom_site_label
_atom_site_type_symbol
_atom_site_fract_x
_atom_site_fract_y
_atom_site_fract_z
_atom_site_U_iso_or_equiv
_atom_site_adp_type
_atom_site_occupancy
_atom_site_site_symmetry_order
_atom_site_calc_flag
_atom_site_refinement_flags_posn
_atom_site_refinement_flags_adp
_atom_site_refinement_flags_occupancy
_atom_site_disorder_assembly
_atom_site_disorder_group
O1 O 0.28101(15) 0.62672(12) 0.29595(11) 0.0348(4) Uani 1 1 d . . . . .
H1 H 0.312(3) 0.570(3) 0.305(2) 0.070(11) Uiso 1 1 d . . . . .
O2 O 0.11825(14) 0.54363(10) 0.30403(10) 0.0323(4) Uani 1 1 d . . . . .
O3 O -0.14347(14) 0.65162(11) 0.40030(9) 0.0295(4) Uani 1 1 d . . . . .
O4 O 0.03951(16) 0.67032(12) 0.43571(10) 0.0338(4) Uani 1 1 d . . . . .
N1 N 0.3434(3) 0.6122(2) 0.0394(2) 0.0674(9) Uani 1 1 d . . . . .
C1 C 0.10699(19) 0.71309(14) 0.27202(12) 0.0216(4) Uani 1 1 d . . . . .
C2 C 0.1204(2) 0.72461(14) 0.17799(13) 0.0262(5) Uani 1 1 d . . . . .
H2 H 0.2045 0.7281 0.1670 0.031 Uiso 1 1 calc R U . . .
C3 C 0.0692(2) 0.82138(16) 0.14973(15) 0.0333(6) Uani 1 1 d . . . . .
H3A H 0.0810 0.8282 0.0908 0.040 Uiso 1 1 calc R U . . .
H3B H -0.0144 0.8210 0.1599 0.040 Uiso 1 1 calc R U . . .
C4 C 0.1226(2) 0.90772(16) 0.19267(16) 0.0383(6) Uani 1 1 d . . . . .
H4A H 0.2044 0.9127 0.1776 0.046 Uiso 1 1 calc R U . . .
H4B H 0.0838 0.9680 0.1750 0.046 Uiso 1 1 calc R U . . .
C5 C 0.1127(2) 0.89803(15) 0.28342(16) 0.0362(6) Uani 1 1 d . . . . .
H5A H 0.0311 0.9009 0.2992 0.043 Uiso 1 1 calc R U . . .
H5B H 0.1530 0.9528 0.3098 0.043 Uiso 1 1 calc R U . . .
C6 C 0.1648(2) 0.80201(15) 0.31232(15) 0.0283(5) Uani 1 1 d . . . . .
H6A H 0.1563 0.7971 0.3717 0.034 Uiso 1 1 calc R U . . .
H6B H 0.2476 0.8014 0.2998 0.034 Uiso 1 1 calc R U . . .
C7 C 0.17056(18) 0.62064(14) 0.29410(12) 0.0208(4) Uani 1 1 d . . . . .
C8 C -0.01872(19) 0.70137(15) 0.29765(13) 0.0231(4) Uani 1 1 d . . . . .
H8A H -0.0594 0.7633 0.2876 0.028 Uiso 1 1 calc R U . . .
H8B H -0.0548 0.6511 0.2633 0.028 Uiso 1 1 calc R U . . .
C9 C -0.03418(19) 0.67350(14) 0.38536(12) 0.0221(4) Uani 1 1 d . . . . .
C10 C -0.1683(3) 0.6261(2) 0.48379(16) 0.0447(7) Uani 1 1 d . . . . .
H10A H -0.1230 0.5692 0.4993 0.067 Uiso 1 1 calc R U . . .
H10B H -0.2500 0.6112 0.4892 0.067 Uiso 1 1 calc R U . . .
H10C H -0.1487 0.6807 0.5191 0.067 Uiso 1 1 calc R U . . .
C11 C 0.0742(2) 0.63920(16) 0.12883(14) 0.0310(5) Uani 1 1 d . . . . .
H11A H -0.0102 0.6443 0.1258 0.037 Uiso 1 1 calc R U . . .
H11B H 0.0930 0.5781 0.1575 0.037 Uiso 1 1 calc R U . . .
C12 C 0.1223(3) 0.63377(18) 0.04252(15) 0.0384(6) Uani 1 1 d . . . . .
H12A H 0.0861 0.5787 0.0137 0.046 Uiso 1 1 calc R U . . .
H12B H 0.1023 0.6941 0.0132 0.046 Uiso 1 1 calc R U . . .
C13 C 0.2470(3) 0.62121(18) 0.04157(17) 0.0414(6) Uani 1 1 d . . . . .
O5 O 0.61943(14) 0.96008(10) 0.18337(10) 0.0288(4) Uani 1 1 d . . . . .
O6 O 0.78192(14) 0.87685(12) 0.18691(11) 0.0336(4) Uani 1 1 d . . . . .
H6 H 0.812(4) 0.937(3) 0.186(3) 0.094(14) Uiso 1 1 d . . . . .
O7 O 0.54416(14) 0.84358(12) 0.04183(10) 0.0302(4) Uani 1 1 d . . . . .
O8 O 0.35912(14) 0.85209(12) 0.07527(10) 0.0320(4) Uani 1 1 d . . . . .
N2 N 0.8380(3) 0.89070(18) 0.4321(2) 0.0610(8) Uani 1 1 d . . . . .
C14 C 0.60894(19) 0.78767(14) 0.20355(12) 0.0215(4) Uani 1 1 d . . . . .
C15 C 0.6197(2) 0.76899(14) 0.29687(12) 0.0249(4) Uani 1 1 d . . . . .
H15 H 0.7034 0.7675 0.3097 0.030 Uiso 1 1 calc R U . . .
C16 C 0.5717(2) 0.66897(17) 0.31900(15) 0.0360(6) Uani 1 1 d . . . . .
H16A H 0.5828 0.6577 0.3776 0.043 Uiso 1 1 calc R U . . .
H16B H 0.4884 0.6680 0.3079 0.043 Uiso 1 1 calc R U . . .
C17 C 0.6291(2) 0.58733(17) 0.27191(17) 0.0419(6) Uani 1 1 d . . . . .
H17A H 0.7107 0.5831 0.2878 0.050 Uiso 1 1 calc R U . . .
H17B H 0.5920 0.5249 0.2856 0.050 Uiso 1 1 calc R U . . .
C18 C 0.6208(2) 0.60424(16) 0.18177(17) 0.0379(6) Uani 1 1 d . . . . .
H18A H 0.5396 0.6009 0.1647 0.045 Uiso 1 1 calc R U . . .
H18B H 0.6633 0.5526 0.1530 0.045 Uiso 1 1 calc R U . . .
C19 C 0.6699(2) 0.70275(15) 0.15915(14) 0.0281(5) Uani 1 1 d . . . . .
H19A H 0.6622 0.7122 0.1001 0.034 Uiso 1 1 calc R U . . .
H19B H 0.7525 0.7040 0.1727 0.034 Uiso 1 1 calc R U . . .
C20 C 0.67178(18) 0.88223(14) 0.18868(12) 0.0208(4) Uani 1 1 d . . . . .
C21 C 0.48350(18) 0.79957(15) 0.17708(13) 0.0233(4) Uani 1 1 d . . . . .
H21A H 0.4439 0.7365 0.1834 0.028 Uiso 1 1 calc R U . . .
H21B H 0.4458 0.8467 0.2135 0.028 Uiso 1 1 calc R U . . .
C22 C 0.4690(2) 0.83369(14) 0.09096(13) 0.0225(4) Uani 1 1 d . . . . .
C23 C 0.3339(2) 0.8796(2) -0.00781(16) 0.0448(7) Uani 1 1 d . . . . .
H23A H 0.3764 0.9387 -0.0215 0.067 Uiso 1 1 calc R U . . .
H23B H 0.2516 0.8917 -0.0136 0.067 Uiso 1 1 calc R U . . .
H23C H 0.3568 0.8270 -0.0442 0.067 Uiso 1 1 calc R U . . .
C24 C 0.5669(2) 0.84920(18) 0.34932(14) 0.0332(5) Uani 1 1 d . . . . .
H24A H 0.4835 0.8379 0.3539 0.040 Uiso 1 1 calc R U . . .
H24B H 0.5782 0.9126 0.3223 0.040 Uiso 1 1 calc R U . . .
C25 C 0.6193(3) 0.85363(19) 0.43461(15) 0.0386(6) Uani 1 1 d . . . . .
H25A H 0.5793 0.9043 0.4663 0.046 Uiso 1 1 calc R U . . .
H25B H 0.6068 0.7907 0.4620 0.046 Uiso 1 1 calc R U . . .
C26 C 0.7420(3) 0.87500(18) 0.43355(16) 0.0422(7) Uani 1 1 d . . . . .

loop_
_atom_site_aniso_label
_atom_site_aniso_U_11
_atom_site_aniso_U_22
_atom_site_aniso_U_33
_atom_site_aniso_U_23
_atom_site_aniso_U_13
_atom_site_aniso_U_12
O1 0.0192(9) 0.0271(8) 0.0582(11) -0.0009(7) -0.0084(8) 0.0028(7)
O2 0.0250(9) 0.0237(8) 0.0481(10) 0.0053(7) 0.0067(7) 0.0035(6)
O3 0.0226(9) 0.0350(8) 0.0309(8) 0.0031(6) 0.0048(6) -0.0022(6)
O4 0.0251(9) 0.0491(10) 0.0274(8) 0.0006(7) -0.0011(7) -0.0032(8)
N1 0.053(2) 0.0559(17) 0.094(2) -0.0152(14) 0.0277(16) -0.0036(14)
C1 0.0191(11) 0.0223(10) 0.0235(10) -0.0007(7) 0.0011(8) 0.0008(8)
C2 0.0239(12) 0.0265(10) 0.0283(11) 0.0053(8) 0.0038(9) 0.0047(8)
C3 0.0309(14) 0.0346(12) 0.0343(13) 0.0099(9) 0.0079(10) 0.0117(10)
C4 0.0348(14) 0.0252(11) 0.0548(15) 0.0096(10) 0.0149(12) 0.0090(10)
C5 0.0328(15) 0.0205(10) 0.0555(16) -0.0058(10) 0.0129(11) 0.0001(10)
C6 0.0244(13) 0.0250(10) 0.0356(12) -0.0049(9) 0.0030(9) -0.0019(9)
C7 0.0189(11) 0.0233(10) 0.0202(10) -0.0014(7) 0.0001(8) 0.0004(8)
C8 0.0181(11) 0.0234(10) 0.0277(10) 0.0003(8) -0.0016(8) 0.0014(8)
C9 0.0216(11) 0.0189(9) 0.0259(10) -0.0022(8) 0.0019(9) 0.0016(8)
C10 0.0341(15) 0.0605(18) 0.0396(14) 0.0107(12) 0.0091(12) -0.0032(12)
C11 0.0282(13) 0.0353(12) 0.0295(12) 0.0016(9) -0.0009(9) 0.0000(10)
C12 0.0498(17) 0.0368(13) 0.0287(12) -0.0001(9) 0.0016(11) 0.0092(12)
C13 0.0463(19) 0.0312(13) 0.0469(15) -0.0064(11) 0.0130(13) -0.0008(11)
O5 0.0248(9) 0.0221(7) 0.0395(9) 0.0028(6) -0.0045(7) -0.0004(6)
O6 0.0197(9) 0.0261(8) 0.0549(11) -0.0037(7) 0.0088(8) -0.0044(7)
O7 0.0223(9) 0.0431(9) 0.0252(8) 0.0024(6) 0.0020(6) 0.0037(7)
O8 0.0203(8) 0.0456(9) 0.0302(8) 0.0060(7) -0.0009(6) 0.0082(7)
N2 0.0490(18) 0.0426(14) 0.091(2) -0.0176(13) -0.0151(15) -0.0016(12)
C14 0.0196(11) 0.0212(10) 0.0237(10) 0.0013(7) -0.0020(8) -0.0031(8)
C15 0.0227(11) 0.0287(10) 0.0234(10) 0.0041(8) -0.0026(8) -0.0037(9)
C16 0.0283(14) 0.0399(13) 0.0398(14) 0.0185(11) -0.0076(10) -0.0104(10)
C17 0.0327(14) 0.0249(11) 0.0681(18) 0.0120(11) -0.0147(13) -0.0053(10)
C18 0.0326(14) 0.0217(10) 0.0593(16) -0.0049(10) -0.0116(12) 0.0004(10)
C19 0.0231(12) 0.0244(10) 0.0368(12) -0.0038(9) -0.0057(9) 0.0041(9)
C20 0.0211(11) 0.0246(10) 0.0168(9) 0.0010(7) -0.0004(8) -0.0019(8)
C21 0.0190(11) 0.0251(10) 0.0256(10) 0.0014(8) 0.0012(8) -0.0026(8)
C22 0.0215(11) 0.0208(10) 0.0252(10) -0.0041(8) -0.0022(9) 0.0012(8)
C23 0.0319(15) 0.0681(19) 0.0344(13) 0.0136(12) -0.0079(11) 0.0106(13)
C24 0.0293(14) 0.0430(13) 0.0271(11) 0.0034(10) 0.0016(9) 0.0033(10)
C25 0.0469(17) 0.0423(13) 0.0265(12) 0.0011(10) -0.0006(11) -0.0070(12)
C26 0.054(2) 0.0298(13) 0.0426(14) -0.0023(10) -0.0084(13) -0.0021(12)

loop_
_atom_type_symbol
_atom_type_description
_atom_type_scat_dispersion_real
_atom_type_scat_dispersion_imag
_atom_type_scat_source
C C 0.0033 0.0016 'International Tables Vol C Tables 4.2.6.8 and 6.1.1.4'
H H 0.0000 0.0000 'International Tables Vol C Tables 4.2.6.8 and 6.1.1.4'
N N 0.0061 0.0033 'International Tables Vol C Tables 4.2.6.8 and 6.1.1.4'
O O 0.0106 0.0060 'International Tables Vol C Tables 4.2.6.8 and 6.1.1.4'

loop_
_geom_angle_atom_site_label_1
_geom_angle_atom_site_label_2
_geom_angle_atom_site_label_3
_geom_angle
_geom_angle_site_symmetry_1
_geom_angle_site_symmetry_3
_geom_angle_publ_flag
C7 O1 H1 111(2) . . ?
C9 O3 C10 115.03(18) . . ?
C7 C1 C8 108.18(17) . . ?
C7 C1 C6 110.35(18) . . ?
C8 C1 C6 112.31(17) . . ?
C7 C1 C2 105.85(16) . . ?
C8 C1 C2 112.39(17) . . ?
C6 C1 C2 107.58(17) . . ?
C11 C2 C3 111.71(19) . . ?
C11 C2 C1 114.41(17) . . ?
C3 C2 C1 110.47(17) . . ?
C11 C2 H2 106.6 . . ?
C3 C2 H2 106.6 . . ?
C1 C2 H2 106.6 . . ?
C4 C3 C2 112.2(2) . . ?
C4 C3 H3A 109.2 . . ?
C2 C3 H3A 109.2 . . ?
C4 C3 H3B 109.2 . . ?
C2 C3 H3B 109.2 . . ?
H3A C3 H3B 107.9 . . ?
C5 C4 C3 111.31(19) . . ?
C5 C4 H4A 109.4 . . ?
C3 C4 H4A 109.4 . . ?
C5 C4 H4B 109.4 . . ?
C3 C4 H4B 109.4 . . ?
H4A C4 H4B 108.0 . . ?
C4 C5 C6 110.81(18) . . ?
C4 C5 H5A 109.5 . . ?
C6 C5 H5A 109.5 . . ?
C4 C5 H5B 109.5 . . ?
C6 C5 H5B 109.5 . . ?
H5A C5 H5B 108.1 . . ?
C5 C6 C1 112.1(2) . . ?
C5 C6 H6A 109.2 . . ?
C1 C6 H6A 109.2 . . ?
C5 C6 H6B 109.2 . . ?
C1 C6 H6B 109.2 . . ?
H6A C6 H6B 107.9 . . ?
O2 C7 O1 123.09(19) . . ?
O2 C7 C1 120.73(19) . . ?
O1 C7 C1 116.01(18) . . ?
C9 C8 C1 114.03(17) . . ?
C9 C8 H8A 108.7 . . ?
C1 C8 H8A 108.7 . . ?
C9 C8 H8B 108.7 . . ?
C1 C8 H8B 108.7 . . ?
H8A C8 H8B 107.6 . . ?
O4 C9 O3 123.3(2) . . ?
O4 C9 C8 126.2(2) . . ?
O3 C9 C8 110.56(18) . . ?
O3 C10 H10A 109.5 . . ?
O3 C10 H10B 109.5 . . ?
H10A C10 H10B 109.5 . . ?
O3 C10 H10C 109.5 . . ?
H10A C10 H10C 109.5 . . ?
H10B C10 H10C 109.5 . . ?
C2 C11 C12 113.8(2) . . ?
C2 C11 H11A 108.8 . . ?
C12 C11 H11A 108.8 . . ?
C2 C11 H11B 108.8 . . ?
C12 C11 H11B 108.8 . . ?
H11A C11 H11B 107.7 . . ?
C13 C12 C11 112.3(2) . . ?
C13 C12 H12A 109.1 . . ?
C11 C12 H12A 109.1 . . ?
C13 C12 H12B 109.1 . . ?
C11 C12 H12B 109.1 . . ?
H12A C12 H12B 107.9 . . ?
N1 C13 C12 178.7(3) . . ?
C20 O6 H6 110(3) . . ?
C22 O8 C23 115.23(18) . . ?
C20 C14 C21 108.87(16) . . ?
C20 C14 C19 110.37(17) . . ?
C21 C14 C19 112.48(17) . . ?
C20 C14 C15 105.23(16) . . ?
C21 C14 C15 111.86(17) . . ?
C19 C14 C15 107.78(16) . . ?
C16 C15 C24 111.38(19) . . ?
C16 C15 C14 110.72(17) . . ?
C24 C15 C14 113.98(17) . . ?
C16 C15 H15 106.8 . . ?
C24 C15 H15 106.8 . . ?
C14 C15 H15 106.8 . . ?
C17 C16 C15 112.3(2) . . ?
C17 C16 H16A 109.1 . . ?
C15 C16 H16A 109.1 . . ?
C17 C16 H16B 109.1 . . ?
C15 C16 H16B 109.1 . . ?
H16A C16 H16B 107.9 . . ?
C18 C17 C16 111.29(19) . . ?
C18 C17 H17A 109.4 . . ?
C16 C17 H17A 109.4 . . ?
C18 C17 H17B 109.4 . . ?
C16 C17 H17B 109.4 . . ?
H17A C17 H17B 108.0 . . ?
C17 C18 C19 110.9(2) . . ?
C17 C18 H18A 109.5 . . ?
C19 C18 H18A 109.5 . . ?
C17 C18 H18B 109.5 . . ?
C19 C18 H18B 109.5 . . ?
H18A C18 H18B 108.0 . . ?
C18 C19 C14 112.5(2) . . ?
C18 C19 H19A 109.1 . . ?
C14 C19 H19A 109.1 . . ?
C18 C19 H19B 109.1 . . ?
C14 C19 H19B 109.1 . . ?
H19A C19 H19B 107.8 . . ?
O5 C20 O6 122.75(19) . . ?
O5 C20 C14 121.16(19) . . ?
O6 C20 C14 115.96(18) . . ?
C22 C21 C14 114.04(17) . . ?
C22 C21 H21A 108.7 . . ?
C14 C21 H21A 108.7 . . ?
C22 C21 H21B 108.7 . . ?
C14 C21 H21B 108.7 . . ?
H21A C21 H21B 107.6 . . ?
O7 C22 O8 123.3(2) . . ?
O7 C22 C21 126.2(2) . . ?
O8 C22 C21 110.44(19) . . ?
O8 C23 H23A 109.5 . . ?
O8 C23 H23B 109.5 . . ?
H23A C23 H23B 109.5 . . ?
O8 C23 H23C 109.5 . . ?
H23A C23 H23C 109.5 . . ?
H23B C23 H23C 109.5 . . ?
C15 C24 C25 112.8(2) . . ?
C15 C24 H24A 109.0 . . ?
C25 C24 H24A 109.0 . . ?
C15 C24 H24B 109.0 . . ?
C25 C24 H24B 109.0 . . ?
H24A C24 H24B 107.8 . . ?
C26 C25 C24 112.6(2) . . ?
C26 C25 H25A 109.1 . . ?
C24 C25 H25A 109.1 . . ?
C26 C25 H25B 109.1 . . ?
C24 C25 H25B 109.1 . . ?
H25A C25 H25B 107.8 . . ?
N2 C26 C25 179.1(3) . . ?

loop_
_geom_bond_atom_site_label_1
_geom_bond_atom_site_label_2
_geom_bond_distance
_geom_bond_site_symmetry_2
_geom_bond_publ_flag
O1 C7 1.293(3) . ?
O1 H1 0.88(4) . ?
O2 C7 1.236(3) . ?
O3 C9 1.335(3) . ?
O3 C10 1.456(3) . ?
O4 C9 1.198(3) . ?
N1 C13 1.133(4) . ?
C1 C7 1.519(3) . ?
C1 C8 1.537(3) . ?
C1 C6 1.549(3) . ?
C1 C2 1.572(3) . ?
C2 C11 1.529(3) . ?
C2 C3 1.534(3) . ?
C2 H2 1.0000 . ?
C3 C4 1.519(4) . ?
C3 H3A 0.9900 . ?
C3 H3B 0.9900 . ?
C4 C5 1.513(4) . ?
C4 H4A 0.9900 . ?
C4 H4B 0.9900 . ?
C5 C6 1.532(3) . ?
C5 H5A 0.9900 . ?
C5 H5B 0.9900 . ?
C6 H6A 0.9900 . ?
C6 H6B 0.9900 . ?
C8 C9 1.513(3) . ?
C8 H8A 0.9900 . ?
C8 H8B 0.9900 . ?
C10 H10A 0.9800 . ?
C10 H10B 0.9800 . ?
C10 H10C 0.9800 . ?
C11 C12 1.538(3) . ?
C11 H11A 0.9900 . ?
C11 H11B 0.9900 . ?
C12 C13 1.467(4) . ?
C12 H12A 0.9900 . ?
C12 H12B 0.9900 . ?
O5 C20 1.238(2) . ?
O6 C20 1.289(3) . ?
O6 H6 0.90(4) . ?
O7 C22 1.206(3) . ?
O8 C22 1.333(3) . ?
O8 C23 1.456(3) . ?
N2 C26 1.142(4) . ?
C14 C20 1.516(3) . ?
C14 C21 1.537(3) . ?
C14 C19 1.555(3) . ?
C14 C15 1.571(3) . ?
C15 C16 1.533(3) . ?
C15 C24 1.536(3) . ?
C15 H15 1.0000 . ?
C16 C17 1.525(4) . ?
C16 H16A 0.9900 . ?
C16 H16B 0.9900 . ?
C17 C18 1.513(4) . ?
C17 H17A 0.9900 . ?
C17 H17B 0.9900 . ?
C18 C19 1.521(3) . ?
C18 H18A 0.9900 . ?
C18 H18B 0.9900 . ?
C19 H19A 0.9900 . ?
C19 H19B 0.9900 . ?
C21 C22 1.510(3) . ?
C21 H21A 0.9900 . ?
C21 H21B 0.9900 . ?
C23 H23A 0.9800 . ?
C23 H23B 0.9800 . ?
C23 H23C 0.9800 . ?
C24 C25 1.538(3) . ?
C24 H24A 0.9900 . ?
C24 H24B 0.9900 . ?
C25 C26 1.464(4) . ?
C25 H25A 0.9900 . ?
C25 H25B 0.9900 . ?

loop_
_geom_hbond_atom_site_label_D
_geom_hbond_atom_site_label_H
_geom_hbond_atom_site_label_A
_geom_hbond_distance_DH
_geom_hbond_distance_HA
_geom_hbond_distance_DA
_geom_hbond_angle_DHA
_geom_hbond_site_symmetry_A
O1 H1 O5 0.88(4) 1.72(4) 2.596(2) 176(4) 2_645
O6 H6 O2 0.90(4) 1.68(4) 2.581(2) 171(4) 2_655
